data_7212502
loop_
_publ_author_name
'Li, Gao'
'Xi, Xiaobing'
'Xuan, Weimin'
'Dong, Taiwei'
'Cui, Yong'

_publ_section_title
;
 Homochiral helical coordination polymers of metallosalen complexes with
 tunable pitches
;
_journal_issue 8
_journal_name_full CrystEngComm
_journal_page_first 2424
_journal_paper_doi 10.1039/c001121e
_journal_volume 12
_journal_year 2010
_chemical_absolute_configuration ad
_chemical_formula_sum 'C38 H42 N4 O2 Zn'
_chemical_formula_weight 652.13
_chemical_name_systematic
;
?
;
_space_group_IT_number 4
_symmetry_cell_setting monoclinic
_symmetry_space_group_name_Hall 'P 2yb'
_symmetry_space_group_name_H-M 'P 1 21 1'
_atom_sites_solution_hydrogens geom
_atom_sites_solution_primary direct
_atom_sites_solution_secondary difmap
_audit_creation_method SHELXL-97
_cell_angle_alpha 90.00
_cell_angle_beta 97.7400(10)
_cell_angle_gamma 90.00
_cell_formula_units_Z 4
_cell_length_a 9.7901(11)
_cell_length_b 10.4305(12)
_cell_length_c 32.683(4)
_cell_measurement_reflns_used 20890
_cell_measurement_temperature 273(2)
_cell_measurement_theta_max 27.52
_cell_measurement_theta_min 2.05
_cell_volume 3307.0(7)
_computing_cell_refinement 'SAINT (Bruker, 1999)'
_computing_data_collection 'SMART (Bruker, 1997)'
_computing_data_reduction SAINT
_computing_molecular_graphics 'SHELXTL-PLUS (Sheldrick, 1990)'
_computing_publication_material SHELXL-97
_computing_structure_refinement 'SHELXL-97 (Sheldrick, 1997)'
_computing_structure_solution 'SHELXS-97 (Sheldrick, 1990)'
_diffrn_ambient_temperature 273(2)
_diffrn_measured_fraction_theta_full 0.993
_diffrn_measured_fraction_theta_max 0.993
_diffrn_radiation_monochromator graphite
_diffrn_radiation_source 'fine-focus sealed tube'
_diffrn_radiation_type MoK\a
_diffrn_radiation_wavelength 0.71073
_diffrn_reflns_av_R_equivalents 0.0400
_diffrn_reflns_av_sigmaI/netI 0.0671
_diffrn_reflns_limit_h_max 12
_diffrn_reflns_limit_h_min -12
_diffrn_reflns_limit_k_max 13
_diffrn_reflns_limit_k_min -8
_diffrn_reflns_limit_l_max 42
_diffrn_reflns_limit_l_min -42
_diffrn_reflns_number 20890
_diffrn_reflns_theta_full 27.52
_diffrn_reflns_theta_max 27.52
_diffrn_reflns_theta_min 2.05
_exptl_absorpt_coefficient_mu 0.782
_exptl_absorpt_correction_T_max 0.939
_exptl_absorpt_correction_T_min 0.910
_exptl_absorpt_correction_type multi-scan
_exptl_absorpt_process_details 'SADABS (Sheldrick, 1996)'
_exptl_crystal_colour yellow
_exptl_crystal_density_diffrn 1.310
_exptl_crystal_density_method 'not measured'
_exptl_crystal_description block-like
_exptl_crystal_F_000 1376
_exptl_crystal_size_max 0.18
_exptl_crystal_size_mid 0.10
_exptl_crystal_size_min 0.08
_refine_diff_density_max 0.307
_refine_diff_density_min -0.350
_refine_diff_density_rms 0.052
_refine_ls_abs_structure_details 'Flack H D (1983), Acta Cryst. A39, 876-881'
_refine_ls_abs_structure_Flack 0.009(12)
_refine_ls_extinction_method none
_refine_ls_goodness_of_fit_ref 0.959
_refine_ls_hydrogen_treatment geom
_refine_ls_matrix_type full
_refine_ls_number_parameters 811
_refine_ls_number_reflns 11116
_refine_ls_number_restraints 1
_refine_ls_restrained_S_all 0.959
_refine_ls_R_factor_all 0.0733
_refine_ls_R_factor_gt 0.0433
_refine_ls_shift/su_max 0.001
_refine_ls_shift/su_mean 0.000
_refine_ls_structure_factor_coef Fsqd
_refine_ls_weighting_details 'calc w=1/[\s^2^(Fo^2^)+(0.0393P)^2^+0.0000P] where P=(Fo^2^+2Fc^2^)/3'
_refine_ls_weighting_scheme calc
_refine_ls_wR_factor_gt 0.0847
_refine_ls_wR_factor_ref 0.0964
_reflns_number_gt 7761
_reflns_number_total 11116
_reflns_threshold_expression >2sigma(I)
_cod_data_source_file c001121e.txt
_cod_data_source_block 1
_cod_depositor_comments
;
The following automatic conversions were performed:

'_exptl_absorpt_correction_type' value 'Multi-scan' changed to
'multi-scan' according to
/home/saulius/struct/CIF-dictionaries/cif_core.dic dictionary named
'cif_core.dic' version 2.4.2 from 2011-04-26.

Automatic conversion script
Id: cif_fix_values 1891 2012-01-12 08:04:46Z andrius 
;
_cod_original_sg_symbol_H-M P2(1)
_cod_database_code 7212502

loop_
_symmetry_equiv_pos_as_xyz
'x, y, z'
'-x, y+1/2, -z'

loop_
_atom_site_label
_atom_site_type_symbol
_atom_site_fract_x
_atom_site_fract_y
_atom_site_fract_z
_atom_site_U_iso_or_equiv
_atom_site_adp_type
_atom_site_occupancy
_atom_site_symmetry_multiplicity
_atom_site_calc_flag
_atom_site_refinement_flags
Zn1 Zn 0.09791(6) 0.16081(5) 0.635535(13) 0.03969(17) Uani 1 1 d .
Zn2 Zn 0.39808(5) 0.85358(4) 0.867672(12) 0.03484(15) Uani 1 1 d .
C1 C 0.1022(6) -0.1279(7) 0.34978(13) 0.0514(15) Uani 1 1 d .
H1A H 0.0882 -0.1587 0.3228 0.062 Uiso 1 1 calc R
C2 C 0.1961(6) -0.0353(6) 0.35986(14) 0.0630(18) Uani 1 1 d .
H2A H 0.2463 -0.0029 0.3400 0.076 Uiso 1 1 calc R
C3 C 0.2181(6) 0.0113(6) 0.39924(14) 0.0580(17) Uani 1 1 d .
H3A H 0.2859 0.0730 0.4061 0.070 Uiso 1 1 calc R
C4 C 0.1418(5) -0.0311(6) 0.42882(12) 0.0390(13) Uani 1 1 d .
C5 C 0.0476(5) -0.1274(7) 0.41617(12) 0.0486(15) Uani 1 1 d .
H5A H -0.0054 -0.1598 0.4354 0.058 Uiso 1 1 calc R
C6 C 0.1567(5) 0.0211(5) 0.47140(12) 0.0388(13) Uani 1 1 d .
C7 C 0.2645(5) 0.1051(6) 0.48564(12) 0.0444(15) Uani 1 1 d .
H7A H 0.3273 0.1251 0.4676 0.053 Uiso 1 1 calc R
C8 C 0.2844(4) 0.1604(6) 0.52442(11) 0.0383(12) Uani 1 1 d .
C9 C 0.1903(5) 0.1278(6) 0.55293(12) 0.0387(14) Uani 1 1 d .
C10 C 0.0814(5) 0.0397(6) 0.53921(12) 0.0421(14) Uani 1 1 d .
C11 C 0.0674(5) -0.0103(6) 0.49872(13) 0.0458(14) Uani 1 1 d .
H11A H -0.0047 -0.0664 0.4903 0.055 Uiso 1 1 calc R
C12 C 0.4076(5) 0.2477(6) 0.53811(14) 0.0479(16) Uani 1 1 d .
C13 C 0.4970(7) 0.2682(8) 0.50384(18) 0.086(3) Uani 1 1 d .
H13A H 0.5310 0.1870 0.4957 0.128 Uiso 1 1 calc R
H13B H 0.5732 0.3229 0.5137 0.128 Uiso 1 1 calc R
H13C H 0.4429 0.3076 0.4805 0.128 Uiso 1 1 calc R
C14 C 0.3581(6) 0.3812(6) 0.54974(18) 0.075(2) Uani 1 1 d .
H14A H 0.3029 0.3731 0.5718 0.113 Uiso 1 1 calc R
H14B H 0.3041 0.4193 0.5262 0.113 Uiso 1 1 calc R
H14C H 0.4365 0.4346 0.5586 0.113 Uiso 1 1 calc R
C15 C 0.4983(5) 0.1877(9) 0.57521(15) 0.081(2) Uani 1 1 d .
H15A H 0.4448 0.1763 0.5975 0.121 Uiso 1 1 calc R
H15B H 0.5748 0.2433 0.5839 0.121 Uiso 1 1 calc R
H15C H 0.5319 0.1061 0.5674 0.121 Uiso 1 1 calc R
C16 C -0.0106(5) -0.0155(5) 0.56575(12) 0.0443(14) Uani 1 1 d .
H16A H -0.0710 -0.0787 0.5542 0.053 Uiso 1 1 calc R
C17 C -0.1010(4) -0.0607(4) 0.62878(12) 0.0376(10) Uani 1 1 d .
H17A H -0.0433 -0.1308 0.6413 0.045 Uiso 1 1 calc R
C18 C -0.2321(5) -0.1210(6) 0.60591(13) 0.0504(14) Uani 1 1 d .
H18A H -0.2896 -0.0545 0.5918 0.061 Uiso 1 1 calc R
H18B H -0.2077 -0.1806 0.5853 0.061 Uiso 1 1 calc R
C19 C -0.3127(5) -0.1916(6) 0.63594(14) 0.0595(15) Uani 1 1 d .
H19A H -0.3982 -0.2236 0.6210 0.071 Uiso 1 1 calc R
H19B H -0.2593 -0.2648 0.6473 0.071 Uiso 1 1 calc R
C20 C -0.3450(5) -0.1073(5) 0.67086(14) 0.0583(14) Uani 1 1 d .
H20A H -0.3910 -0.1575 0.6899 0.070 Uiso 1 1 calc R
H20B H -0.4068 -0.0391 0.6600 0.070 Uiso 1 1 calc R
C21 C -0.2125(5) -0.0491(6) 0.69383(13) 0.0465(13) Uani 1 1 d .
H21A H -0.2353 0.0073 0.7155 0.056 Uiso 1 1 calc R
H21B H -0.1537 -0.1169 0.7065 0.056 Uiso 1 1 calc R
C22 C -0.1369(4) 0.0256(4) 0.66434(11) 0.0375(10) Uani 1 1 d .
H22A H -0.1994 0.0926 0.6520 0.045 Uiso 1 1 calc R
C23 C 0.0318(5) 0.0938(5) 0.72090(12) 0.0412(13) Uani 1 1 d .
H23A H -0.0211 0.0513 0.7382 0.049 Uiso 1 1 calc R
C24 C 0.1530(5) 0.1608(6) 0.73985(12) 0.0381(12) Uani 1 1 d .
C25 C 0.1648(5) 0.1753(6) 0.78323(11) 0.0397(13) Uani 1 1 d .
H25A H 0.0988 0.1372 0.7972 0.048 Uiso 1 1 calc R
C26 C 0.2690(5) 0.2426(5) 0.80536(12) 0.0375(13) Uani 1 1 d .
C27 C 0.3656(5) 0.3013(6) 0.78270(12) 0.0418(13) Uani 1 1 d .
H27A H 0.4356 0.3505 0.7970 0.050 Uiso 1 1 calc R
C28 C 0.3613(5) 0.2892(6) 0.74036(12) 0.0382(13) Uani 1 1 d .
C29 C 0.2521(5) 0.2172(6) 0.71771(12) 0.0403(14) Uani 1 1 d .
C30 C 0.4682(5) 0.3557(7) 0.71708(12) 0.0436(13) Uani 1 1 d .
C31 C 0.5487(5) 0.2526(6) 0.69603(14) 0.0576(18) Uani 1 1 d .
H31A H 0.5909 0.1936 0.7165 0.086 Uiso 1 1 calc R
H31B H 0.6186 0.2933 0.6826 0.086 Uiso 1 1 calc R
H31C H 0.4863 0.2070 0.6759 0.086 Uiso 1 1 calc R
C32 C 0.3974(6) 0.4477(6) 0.68440(15) 0.0656(18) Uani 1 1 d .
H32A H 0.3473 0.5114 0.6975 0.098 Uiso 1 1 calc R
H32B H 0.3349 0.4006 0.6648 0.098 Uiso 1 1 calc R
H32C H 0.4657 0.4888 0.6704 0.098 Uiso 1 1 calc R
C33 C 0.5737(6) 0.4350(7) 0.74542(15) 0.082(2) Uani 1 1 d .
H33A H 0.6208 0.3806 0.7665 0.123 Uiso 1 1 calc R
H33B H 0.5271 0.5022 0.7581 0.123 Uiso 1 1 calc R
H33C H 0.6393 0.4718 0.7295 0.123 Uiso 1 1 calc R
C34 C 0.2772(5) 0.2594(5) 0.85118(12) 0.0348(12) Uani 1 1 d .
C35 C 0.2265(4) 0.1675(6) 0.87545(12) 0.0400(12) Uani 1 1 d .
H35A H 0.1893 0.0917 0.8638 0.048 Uiso 1 1 calc R
C36 C 0.2320(5) 0.1899(6) 0.91732(13) 0.0507(15) Uani 1 1 d .
H36A H 0.1954 0.1308 0.9342 0.061 Uiso 1 1 calc R
C37 C 0.2912(6) 0.2989(7) 0.93340(14) 0.0624(18) Uani 1 1 d .
H37A H 0.2953 0.3114 0.9617 0.075 Uiso 1 1 calc R
C38 C 0.3358(5) 0.3656(7) 0.87094(12) 0.0510(15) Uani 1 1 d .
H38A H 0.3731 0.4264 0.8548 0.061 Uiso 1 1 calc R
C39 C 0.2300(7) 0.7257(8) 0.57023(16) 0.076(2) Uani 1 1 d .
H39A H 0.2296 0.7125 0.5421 0.091 Uiso 1 1 calc R
C40 C 0.2976(5) 0.8315(7) 0.58786(14) 0.0570(17) Uani 1 1 d .
H40A H 0.3458 0.8859 0.5724 0.068 Uiso 1 1 calc R
C41 C 0.2923(5) 0.8546(8) 0.62898(12) 0.0542(15) Uani 1 1 d .
H41A H 0.3331 0.9283 0.6411 0.065 Uiso 1 1 calc R
C42 C 0.2274(5) 0.7704(6) 0.65257(13) 0.0395(14) Uani 1 1 d .
C43 C 0.1647(5) 0.6627(8) 0.63189(13) 0.0555(16) Uani 1 1 d .
H43A H 0.1212 0.6037 0.6471 0.067 Uiso 1 1 calc R
C44 C 0.2274(5) 0.7861(6) 0.69801(12) 0.0361(13) Uani 1 1 d .
C45 C 0.3235(4) 0.8623(6) 0.72100(11) 0.0385(12) Uani 1 1 d .
H45A H 0.3835 0.9102 0.7073 0.046 Uiso 1 1 calc R
C46 C 0.3351(5) 0.8707(6) 0.76409(11) 0.0367(12) Uani 1 1 d .
C47 C 0.2391(4) 0.8056(5) 0.78573(12) 0.0341(12) Uani 1 1 d .
C48 C 0.1323(5) 0.7311(6) 0.76167(13) 0.0374(13) Uani 1 1 d .
C49 C 0.1326(5) 0.7247(6) 0.71949(13) 0.0386(13) Uani 1 1 d .
H49A H 0.0643 0.6758 0.7043 0.046 Uiso 1 1 calc R
C50 C 0.0211(5) 0.6675(7) 0.78387(12) 0.0466(14) Uani 1 1 d .
C51 C -0.0812(6) 0.5917(7) 0.75327(14) 0.072(2) Uani 1 1 d .
H51A H -0.1491 0.5522 0.7678 0.108 Uiso 1 1 calc R
H51B H -0.0326 0.5267 0.7403 0.108 Uiso 1 1 calc R
H51C H -0.1259 0.6488 0.7326 0.108 Uiso 1 1 calc R
C52 C 0.0897(6) 0.5709(7) 0.81598(15) 0.0664(19) Uani 1 1 d .
H52A H 0.0203 0.5305 0.8297 0.100 Uiso 1 1 calc R
H52B H 0.1538 0.6151 0.8359 0.100 Uiso 1 1 calc R
H52C H 0.1378 0.5070 0.8023 0.100 Uiso 1 1 calc R
C53 C -0.0558(5) 0.7695(6) 0.80409(14) 0.0617(19) Uani 1 1 d .
H53A H -0.1254 0.7301 0.8180 0.093 Uiso 1 1 calc R
H53B H -0.0985 0.8276 0.7834 0.093 Uiso 1 1 calc R
H53C H 0.0074 0.8158 0.8237 0.093 Uiso 1 1 calc R
C54 C 0.4406(4) 0.9539(5) 0.78430(12) 0.0381(12) Uani 1 1 d .
H54A H 0.4831 1.0083 0.7673 0.046 Uiso 1 1 calc R
C55 C 0.5833(4) 1.0592(4) 0.83940(11) 0.0325(9) Uani 1 1 d .
H55A H 0.5320 1.1381 0.8430 0.039 Uiso 1 1 calc R
C56 C 0.6496(4) 1.0150(4) 0.88295(11) 0.0364(10) Uani 1 1 d .
H56A H 0.7068 0.9400 0.8791 0.044 Uiso 1 1 calc R
C57 C 0.7443(5) 1.1174(6) 0.90353(13) 0.0434(14) Uani 1 1 d .
H57A H 0.7881 1.0864 0.9301 0.052 Uiso 1 1 calc R
H57B H 0.6907 1.1929 0.9083 0.052 Uiso 1 1 calc R
C58 C 0.8544(4) 1.1535(5) 0.87687(12) 0.0509(13) Uani 1 1 d .
H58A H 0.9145 1.0805 0.8748 0.061 Uiso 1 1 calc R
H58B H 0.9098 1.2230 0.8899 0.061 Uiso 1 1 calc R
C59 C 0.7908(4) 1.1946(5) 0.83371(12) 0.0485(12) Uani 1 1 d .
H59A H 0.7397 1.2735 0.8356 0.058 Uiso 1 1 calc R
H59B H 0.8637 1.2112 0.8170 0.058 Uiso 1 1 calc R
C60 C 0.6949(5) 1.0922(5) 0.81291(12) 0.0453(13) Uani 1 1 d .
H60A H 0.7476 1.0158 0.8085 0.054 Uiso 1 1 calc R
H60B H 0.6525 1.1230 0.7862 0.054 Uiso 1 1 calc R
C61 C 0.5314(4) 0.9968(5) 0.94271(12) 0.0388(12) Uani 1 1 d .
H61A H 0.6039 1.0452 0.9561 0.047 Uiso 1 1 calc R
C62 C 0.4259(4) 0.9594(5) 0.96710(12) 0.0346(12) Uani 1 1 d .
C63 C 0.4379(5) 1.0071(5) 1.00697(12) 0.0386(12) Uani 1 1 d .
H63A H 0.5152 1.0558 1.0166 0.046 Uiso 1 1 calc R
C64 C 0.3409(5) 0.9859(5) 1.03309(12) 0.0358(12) Uani 1 1 d .
C65 C 0.2273(5) 0.9087(5) 1.01770(12) 0.0356(13) Uani 1 1 d .
H65A H 0.1610 0.8927 1.0349 0.043 Uiso 1 1 calc R
C66 C 0.2086(4) 0.8559(6) 0.97911(11) 0.0331(10) Uani 1 1 d .
C67 C 0.3109(5) 0.8812(5) 0.95169(11) 0.0331(12) Uani 1 1 d .
C68 C 0.0823(5) 0.7699(6) 0.96412(13) 0.0384(13) Uani 1 1 d .
C69 C 0.1304(6) 0.6373(6) 0.95332(15) 0.0604(17) Uani 1 1 d .
H69A H 0.1820 0.5992 0.9773 0.091 Uiso 1 1 calc R
H69B H 0.1878 0.6442 0.9318 0.091 Uiso 1 1 calc R
H69C H 0.0518 0.5848 0.9440 0.091 Uiso 1 1 calc R
C70 C -0.0011(5) 0.8318(7) 0.92594(13) 0.0625(19) Uani 1 1 d .
H70A H -0.0311 0.9156 0.9330 0.094 Uiso 1 1 calc R
H70B H -0.0800 0.7796 0.9167 0.094 Uiso 1 1 calc R
H70C H 0.0557 0.8388 0.9043 0.094 Uiso 1 1 calc R
C71 C -0.0140(6) 0.7561(6) 0.99721(15) 0.0572(17) Uani 1 1 d .
H71A H 0.0344 0.7149 1.0212 0.086 Uiso 1 1 calc R
H71B H -0.0925 0.7053 0.9865 0.086 Uiso 1 1 calc R
H71C H -0.0442 0.8394 1.0047 0.086 Uiso 1 1 calc R
C72 C 0.3565(5) 1.0408(5) 1.07547(13) 0.0349(12) Uani 1 1 d .
C73 C 0.2849(5) 0.9954(6) 1.10604(12) 0.0423(13) Uani 1 1 d .
H73A H 0.2212 0.9296 1.1002 0.051 Uiso 1 1 calc R
C74 C 0.3077(6) 1.0483(6) 1.14590(13) 0.0508(15) Uani 1 1 d .
H74A H 0.2587 1.0194 1.1666 0.061 Uiso 1 1 calc R
C75 C 0.4048(5) 1.1440(6) 1.15358(12) 0.0433(14) Uani 1 1 d .
H75A H 0.4228 1.1771 1.1802 0.052 Uiso 1 1 calc R
C76 C 0.4485(5) 1.1391(6) 1.08696(12) 0.0404(13) Uani 1 1 d .
H76A H 0.4971 1.1720 1.0668 0.048 Uiso 1 1 calc R
N1 N -0.0084(4) 0.0886(4) 0.68201(10) 0.0376(10) Uani 1 1 d .
N2 N -0.0168(4) 0.0146(4) 0.60382(10) 0.0399(11) Uani 1 1 d .
N3 N 0.0282(4) -0.1768(4) 0.37778(10) 0.0434(12) Uani 1 1 d .
N4 N 0.3442(5) 0.3897(6) 0.91160(12) 0.0612(15) Uani 1 1 d .
N5 N 0.4822(4) 0.9612(4) 0.82306(9) 0.0357(9) Uani 1 1 d .
N6 N 0.5362(4) 0.9707(4) 0.90490(10) 0.0354(10) Uani 1 1 d .
N7 N 0.1643(5) 0.6403(7) 0.59137(13) 0.0802(19) Uani 1 1 d .
N8 N 0.4734(4) 1.1908(4) 1.12477(10) 0.0385(11) Uani 1 1 d .
O1 O 0.2061(3) 0.1763(5) 0.58933(8) 0.0508(11) Uani 1 1 d .
O2 O 0.2512(3) 0.2010(4) 0.67826(8) 0.0506(11) Uani 1 1 d .
O3 O 0.2435(3) 0.8114(4) 0.82578(8) 0.0478(11) Uani 1 1 d .
O4 O 0.2930(3) 0.8349(4) 0.91452(8) 0.0418(10) Uani 1 1 d .

loop_
_atom_site_aniso_label
_atom_site_aniso_U_11
_atom_site_aniso_U_22
_atom_site_aniso_U_33
_atom_site_aniso_U_23
_atom_site_aniso_U_13
_atom_site_aniso_U_12
Zn1 0.0446(4) 0.0494(4) 0.0250(2) -0.0009(3) 0.0044(2) -0.0042(3)
Zn2 0.0398(3) 0.0410(4) 0.0240(2) 0.0015(3) 0.0053(2) -0.0035(3)
C1 0.077(4) 0.049(4) 0.031(2) -0.001(3) 0.018(2) -0.010(4)
C2 0.097(5) 0.060(4) 0.040(3) -0.006(3) 0.036(3) -0.025(4)
C3 0.080(4) 0.052(4) 0.046(3) -0.012(3) 0.024(3) -0.017(3)
C4 0.047(3) 0.042(4) 0.029(2) 0.002(2) 0.010(2) 0.000(3)
C5 0.057(3) 0.061(4) 0.032(2) -0.005(3) 0.016(2) -0.009(4)
C6 0.047(3) 0.042(4) 0.028(2) -0.008(2) 0.007(2) -0.005(3)
C7 0.046(3) 0.059(4) 0.029(2) 0.001(2) 0.009(2) 0.001(3)
C8 0.039(3) 0.047(3) 0.0297(19) 0.003(3) 0.0061(19) -0.003(3)
C9 0.040(3) 0.047(4) 0.028(2) -0.001(2) 0.002(2) -0.001(3)
C10 0.045(3) 0.058(4) 0.024(2) -0.008(2) 0.006(2) -0.006(3)
C11 0.046(3) 0.056(4) 0.036(2) -0.007(3) 0.009(2) -0.004(3)
C12 0.046(3) 0.063(5) 0.036(2) -0.002(3) 0.010(2) -0.012(3)
C13 0.074(4) 0.124(7) 0.066(3) -0.032(4) 0.034(3) -0.052(4)
C14 0.080(5) 0.050(5) 0.098(5) -0.024(4) 0.019(4) -0.017(4)
C15 0.051(4) 0.119(8) 0.068(4) 0.005(5) -0.012(3) -0.005(5)
C16 0.043(3) 0.058(4) 0.032(2) -0.007(2) 0.007(2) -0.008(3)
C17 0.032(2) 0.046(3) 0.036(2) -0.001(2) 0.0084(18) -0.003(2)
C18 0.051(3) 0.055(4) 0.045(2) -0.011(3) 0.005(2) -0.008(3)
C19 0.050(3) 0.067(4) 0.064(3) -0.016(3) 0.019(3) -0.020(3)
C20 0.045(3) 0.070(4) 0.065(3) -0.018(3) 0.025(2) -0.012(3)
C21 0.041(3) 0.060(4) 0.041(2) -0.005(2) 0.014(2) -0.009(3)
C22 0.033(2) 0.046(3) 0.033(2) 0.003(2) 0.0059(18) 0.005(2)
C23 0.042(3) 0.052(3) 0.031(2) 0.004(2) 0.011(2) -0.003(2)
C24 0.036(3) 0.047(3) 0.032(2) 0.002(3) 0.0054(19) -0.003(3)
C25 0.035(3) 0.054(4) 0.031(2) 0.003(2) 0.0077(19) 0.006(3)
C26 0.041(3) 0.043(3) 0.029(2) 0.000(2) 0.006(2) 0.004(3)
C27 0.039(3) 0.053(4) 0.031(2) -0.001(3) -0.001(2) -0.002(3)
C28 0.038(3) 0.046(4) 0.030(2) 0.005(2) 0.005(2) 0.003(3)
C29 0.043(3) 0.049(4) 0.027(2) -0.003(2) 0.001(2) 0.001(3)
C30 0.051(3) 0.049(3) 0.031(2) -0.005(3) 0.007(2) -0.013(3)
C31 0.050(3) 0.081(5) 0.043(3) 0.006(3) 0.010(2) -0.003(3)
C32 0.078(4) 0.058(5) 0.062(3) 0.017(3) 0.014(3) -0.002(4)
C33 0.081(5) 0.119(7) 0.046(3) 0.002(4) 0.010(3) -0.047(5)
C34 0.033(3) 0.044(3) 0.028(2) 0.000(2) 0.006(2) 0.001(2)
C35 0.036(2) 0.045(3) 0.039(2) 0.003(3) 0.0037(19) 0.003(3)
C36 0.046(3) 0.072(5) 0.034(2) 0.006(3) 0.007(2) 0.000(3)
C37 0.066(4) 0.091(5) 0.030(2) -0.003(3) 0.008(2) -0.011(4)
C38 0.050(3) 0.068(4) 0.035(2) -0.009(3) 0.008(2) -0.008(4)
C39 0.089(5) 0.106(7) 0.036(3) -0.008(4) 0.019(3) 0.022(5)
C40 0.055(3) 0.083(5) 0.037(2) 0.012(3) 0.019(2) 0.005(3)
C41 0.047(3) 0.081(4) 0.035(2) -0.003(3) 0.006(2) 0.001(4)
C42 0.030(3) 0.058(4) 0.029(2) -0.004(2) -0.003(2) 0.005(3)
C43 0.060(4) 0.072(5) 0.037(2) -0.007(3) 0.012(2) -0.009(4)
C44 0.030(3) 0.051(4) 0.027(2) -0.002(2) 0.002(2) 0.002(3)
C45 0.039(3) 0.046(3) 0.032(2) 0.002(2) 0.0108(19) -0.007(3)
C46 0.037(2) 0.044(3) 0.0276(19) -0.002(2) 0.0002(18) -0.002(3)
C47 0.031(3) 0.040(3) 0.031(2) 0.009(2) 0.0046(19) 0.001(2)
C48 0.036(3) 0.044(4) 0.032(2) -0.001(2) 0.004(2) -0.001(3)
C49 0.037(3) 0.044(4) 0.034(2) -0.005(2) 0.003(2) -0.003(3)
C50 0.035(3) 0.069(4) 0.035(2) 0.014(3) 0.001(2) -0.011(3)
C51 0.068(4) 0.100(6) 0.049(3) -0.009(3) 0.013(3) -0.049(4)
C52 0.075(4) 0.068(5) 0.056(3) 0.020(3) 0.008(3) -0.012(4)
C53 0.049(3) 0.092(6) 0.049(3) 0.009(3) 0.021(3) 0.003(4)
C54 0.042(3) 0.044(3) 0.030(2) 0.007(2) 0.0110(19) -0.002(2)
C55 0.031(2) 0.033(3) 0.035(2) 0.0024(19) 0.0099(18) -0.0005(19)
C56 0.032(2) 0.043(3) 0.036(2) -0.002(2) 0.0097(18) 0.003(2)
C57 0.035(3) 0.058(4) 0.037(2) -0.003(2) 0.0074(19) -0.010(2)
C58 0.041(3) 0.063(4) 0.050(2) 0.001(3) 0.011(2) -0.009(3)
C59 0.049(3) 0.054(4) 0.046(2) 0.003(2) 0.017(2) -0.012(2)
C60 0.053(3) 0.048(3) 0.035(2) 0.004(2) 0.009(2) -0.012(3)
C61 0.034(2) 0.048(3) 0.034(2) -0.003(2) 0.0021(19) -0.007(2)
C62 0.033(2) 0.043(3) 0.030(2) 0.002(2) 0.0104(18) 0.005(2)
C63 0.036(3) 0.049(3) 0.030(2) -0.005(2) 0.0019(19) -0.011(2)
C64 0.040(3) 0.040(3) 0.028(2) 0.002(2) 0.006(2) 0.006(3)
C65 0.037(3) 0.039(3) 0.033(2) 0.000(2) 0.012(2) -0.006(2)
C66 0.034(2) 0.036(3) 0.0309(19) 0.000(3) 0.0086(18) 0.006(3)
C67 0.035(3) 0.037(4) 0.0264(19) -0.002(2) 0.0024(18) 0.001(2)
C68 0.040(3) 0.042(4) 0.034(2) -0.004(2) 0.007(2) -0.009(3)
C69 0.060(4) 0.059(5) 0.062(3) -0.003(3) 0.010(3) -0.016(3)
C70 0.052(3) 0.079(6) 0.053(3) 0.011(4) -0.007(2) -0.020(4)
C71 0.050(3) 0.072(5) 0.051(3) -0.006(3) 0.015(2) -0.022(3)
C72 0.038(3) 0.035(3) 0.032(2) -0.004(2) 0.005(2) 0.002(3)
C73 0.056(3) 0.039(3) 0.033(2) -0.003(2) 0.013(2) -0.007(3)
C74 0.080(4) 0.045(4) 0.032(2) -0.004(2) 0.023(2) -0.007(3)
C75 0.062(4) 0.043(4) 0.026(2) -0.007(3) 0.011(2) 0.001(3)
C76 0.051(3) 0.046(4) 0.027(2) 0.003(2) 0.014(2) 0.000(3)
N1 0.037(2) 0.048(3) 0.0280(17) -0.0003(17) 0.0026(15) -0.0061(19)
N2 0.040(2) 0.050(3) 0.0313(18) -0.0020(18) 0.0094(16) -0.0026(19)
N3 0.053(3) 0.047(4) 0.0311(18) -0.005(2) 0.0109(18) -0.005(2)
N4 0.069(3) 0.077(4) 0.038(2) -0.011(2) 0.009(2) -0.014(3)
N5 0.040(2) 0.037(2) 0.0302(17) 0.0002(17) 0.0030(15) -0.0048(18)
N6 0.035(2) 0.044(3) 0.0275(17) -0.0024(17) 0.0079(15) -0.0034(18)
N7 0.093(4) 0.107(6) 0.043(2) -0.021(3) 0.016(3) -0.007(4)
N8 0.051(3) 0.039(3) 0.0269(17) -0.0004(19) 0.0106(17) 0.004(2)
O1 0.055(2) 0.070(3) 0.0286(15) -0.0126(19) 0.0106(14) -0.015(2)
O2 0.049(2) 0.077(3) 0.0254(15) -0.0027(18) 0.0057(14) -0.021(2)
O3 0.045(2) 0.075(3) 0.0237(14) 0.0040(17) 0.0054(14) -0.014(2)
O4 0.047(2) 0.051(3) 0.0289(14) -0.0074(17) 0.0105(14) -0.014(2)

loop_
_atom_type_symbol
_atom_type_description
_atom_type_scat_dispersion_real
_atom_type_scat_dispersion_imag
_atom_type_scat_source
C C 0.0033 0.0016 'International Tables Vol C Tables 4.2.6.8 and 6.1.1.4'
H H 0.0000 0.0000 'International Tables Vol C Tables 4.2.6.8 and 6.1.1.4'
N N 0.0061 0.0033 'International Tables Vol C Tables 4.2.6.8 and 6.1.1.4'
O O 0.0106 0.0060 'International Tables Vol C Tables 4.2.6.8 and 6.1.1.4'
Zn Zn 0.2839 1.4301 'International Tables Vol C Tables 4.2.6.8 and 6.1.1.4'

loop_
_geom_angle_atom_site_label_1
_geom_angle_atom_site_label_2
_geom_angle_atom_site_label_3
_geom_angle
_geom_angle_site_symmetry_3
O2 Zn1 O1 95.16(12) .
O2 Zn1 N2 145.38(17) .
O1 Zn1 N2 89.32(14) .
O2 Zn1 N1 88.16(13) .
O1 Zn1 N1 163.63(18) .
N2 Zn1 N1 79.07(14) .
O2 Zn1 N3 110.35(17) 2_556
O1 Zn1 N3 97.86(16) 2_556
N2 Zn1 N3 102.95(15) 2_556
N1 Zn1 N3 95.98(15) 2_556
O3 Zn2 O4 94.96(12) .
O3 Zn2 N6 157.23(16) .
O4 Zn2 N6 88.30(13) .
O3 Zn2 N5 88.44(13) .
O4 Zn2 N5 153.05(16) .
N6 Zn2 N5 78.90(14) .
O3 Zn2 N8 107.16(16) 2_647
O4 Zn2 N8 101.28(15) 2_647
N6 Zn2 N8 94.21(15) 2_647
N5 Zn2 N8 103.22(15) 2_647
N3 C1 C2 121.3(5) .
C1 C2 C3 120.2(5) .
C2 C3 C4 121.2(5) .
C3 C4 C5 115.2(4) .
C3 C4 C6 123.3(5) .
C5 C4 C6 121.5(4) .
N3 C5 C4 124.0(4) .
C11 C6 C7 116.8(4) .
C11 C6 C4 122.2(5) .
C7 C6 C4 121.0(4) .
C8 C7 C6 124.9(4) .
C7 C8 C9 118.2(5) .
C7 C8 C12 121.7(4) .
C9 C8 C12 120.0(4) .
O1 C9 C10 122.3(4) .
O1 C9 C8 120.0(5) .
C10 C9 C8 117.7(4) .
C11 C10 C9 120.2(4) .
C11 C10 C16 115.1(5) .
C9 C10 C16 124.3(4) .
C6 C11 C10 122.2(5) .
C13 C12 C8 112.1(4) .
C13 C12 C15 108.0(5) .
C8 C12 C15 109.7(5) .
C13 C12 C14 106.6(5) .
C8 C12 C14 110.4(5) .
C15 C12 C14 109.9(5) .
N2 C16 C10 126.4(5) .
N2 C17 C18 116.5(4) .
N2 C17 C22 108.0(4) .
C18 C17 C22 110.2(3) .
C19 C18 C17 110.8(4) .
C20 C19 C18 112.6(4) .
C19 C20 C21 110.6(4) .
C22 C21 C20 110.3(4) .
N1 C22 C21 116.6(3) .
N1 C22 C17 106.7(3) .
C21 C22 C17 111.1(4) .
N1 C23 C24 124.9(4) .
C29 C24 C25 119.9(5) .
C29 C24 C23 124.3(4) .
C25 C24 C23 115.7(4) .
C26 C25 C24 122.8(4) .
C25 C26 C27 116.7(4) .
C25 C26 C34 121.7(4) .
C27 C26 C34 121.5(4) .
C28 C27 C26 123.4(5) .
C27 C28 C29 119.0(4) .
C27 C28 C30 121.5(4) .
C29 C28 C30 119.5(4) .
O2 C29 C24 122.7(4) .
O2 C29 C28 119.1(4) .
C24 C29 C28 118.1(4) .
C32 C30 C33 106.7(5) .
C32 C30 C28 110.7(4) .
C33 C30 C28 113.1(4) .
C32 C30 C31 109.6(4) .
C33 C30 C31 107.5(4) .
C28 C30 C31 109.1(5) .
C38 C34 C35 116.9(4) .
C38 C34 C26 121.9(5) .
C35 C34 C26 121.2(5) .
C34 C35 C36 118.9(5) .
C37 C36 C35 119.0(5) .
N4 C37 C36 124.7(5) .
N4 C38 C34 125.7(6) .
N7 C39 C40 123.7(5) .
C39 C40 C41 118.2(6) .
C40 C41 C42 121.1(6) .
C41 C42 C43 116.3(4) .
C41 C42 C44 123.2(5) .
C43 C42 C44 120.4(5) .
N7 C43 C42 123.7(6) .
C45 C44 C49 116.4(4) .
C45 C44 C42 121.0(4) .
C49 C44 C42 122.6(4) .
C44 C45 C46 122.9(4) .
C45 C46 C47 120.0(4) .
C45 C46 C54 117.1(4) .
C47 C46 C54 122.7(4) .
O3 C47 C46 122.8(4) .
O3 C47 C48 119.6(4) .
C46 C47 C48 117.6(4) .
C49 C48 C47 118.0(4) .
C49 C48 C50 123.2(4) .
C47 C48 C50 118.7(4) .
C48 C49 C44 124.9(5) .
C53 C50 C51 109.2(4) .
C53 C50 C48 109.2(5) .
C51 C50 C48 110.9(4) .
C53 C50 C52 111.1(4) .
C51 C50 C52 107.0(6) .
C48 C50 C52 109.4(4) .
N5 C54 C46 127.1(4) .
N5 C55 C60 116.7(3) .
N5 C55 C56 107.7(3) .
C60 C55 C56 110.2(3) .
N6 C56 C57 117.5(3) .
N6 C56 C55 106.9(3) .
C57 C56 C55 110.7(4) .
C56 C57 C58 111.0(4) .
C57 C58 C59 111.5(4) .
C60 C59 C58 111.5(4) .
C59 C60 C55 110.6(4) .
N6 C61 C62 127.0(4) .
C63 C62 C67 120.0(4) .
C63 C62 C61 116.6(4) .
C67 C62 C61 123.4(4) .
C64 C63 C62 123.2(5) .
C63 C64 C65 116.5(4) .
C63 C64 C72 121.5(5) .
C65 C64 C72 122.0(4) .
C66 C65 C64 124.2(4) .
C65 C66 C67 118.6(4) .
C65 C66 C68 121.8(4) .
C67 C66 C68 119.7(4) .
O4 C67 C62 123.0(4) .
O4 C67 C66 119.5(4) .
C62 C67 C66 117.5(4) .
C69 C68 C71 108.5(5) .
C69 C68 C70 109.9(4) .
C71 C68 C70 107.6(4) .
C69 C68 C66 109.9(4) .
C71 C68 C66 111.8(4) .
C70 C68 C66 109.1(5) .
C73 C72 C76 115.7(4) .
C73 C72 C64 123.0(5) .
C76 C72 C64 121.3(4) .
C72 C73 C74 120.3(5) .
C75 C74 C73 118.2(5) .
N8 C75 C74 122.8(4) .
N8 C76 C72 125.4(4) .
C23 N1 C22 122.9(4) .
C23 N1 Zn1 126.0(3) .
C22 N1 Zn1 111.1(2) .
C16 N2 C17 120.6(4) .
C16 N2 Zn1 124.3(3) .
C17 N2 Zn1 114.9(2) .
C1 N3 C5 118.0(5) .
C1 N3 Zn1 121.3(3) 2_546
C5 N3 Zn1 120.3(4) 2_546
C37 N4 C38 114.8(6) .
C54 N5 C55 120.6(4) .
C54 N5 Zn2 123.7(3) .
C55 N5 Zn2 115.3(2) .
C61 N6 C56 122.3(4) .
C61 N6 Zn2 125.8(3) .
C56 N6 Zn2 111.8(2) .
C39 N7 C43 116.9(6) .
C75 N8 C76 117.5(5) .
C75 N8 Zn2 124.5(3) 2_657
C76 N8 Zn2 117.6(3) 2_657
C9 O1 Zn1 132.1(3) .
C29 O2 Zn1 129.7(3) .
C47 O3 Zn2 129.3(3) .
C67 O4 Zn2 132.3(3) .

loop_
_geom_bond_atom_site_label_1
_geom_bond_atom_site_label_2
_geom_bond_distance
_geom_bond_site_symmetry_2
Zn1 O2 1.953(3) .
Zn1 O1 1.965(3) .
Zn1 N2 2.085(4) .
Zn1 N1 2.094(3) .
Zn1 N3 2.107(4) 2_556
Zn2 O3 1.949(3) .
Zn2 O4 1.966(3) .
Zn2 N6 2.088(4) .
Zn2 N5 2.094(4) .
Zn2 N8 2.108(4) 2_647
C1 N3 1.342(6) .
C1 C2 1.343(8) .
C2 C3 1.366(6) .
C3 C4 1.372(6) .
C4 C5 1.389(8) .
C4 C6 1.483(6) .
C5 N3 1.346(5) .
C6 C11 1.371(6) .
C6 C7 1.402(7) .
C7 C8 1.382(6) .
C8 C9 1.436(6) .
C8 C12 1.529(7) .
C9 O1 1.283(5) .
C9 C10 1.434(7) .
C10 C11 1.412(6) .
C10 C16 1.450(6) .
C12 C13 1.526(7) .
C12 C15 1.536(7) .
C12 C14 1.539(8) .
C16 N2 1.292(5) .
C17 N2 1.464(5) .
C17 C18 1.530(6) .
C17 C22 1.547(5) .
C18 C19 1.529(7) .
C19 C20 1.508(6) .
C20 C21 1.533(6) .
C21 C22 1.509(6) .
C22 N1 1.466(5) .
C23 N1 1.280(5) .
C23 C24 1.443(6) .
C24 C29 1.414(6) .
C24 C25 1.415(5) .
C25 C26 1.363(7) .
C26 C27 1.416(6) .
C26 C34 1.499(5) .
C27 C28 1.385(5) .
C28 C29 1.429(7) .
C28 C30 1.539(6) .
C29 O2 1.299(4) .
C30 C32 1.530(7) .
C30 C33 1.534(7) .
C30 C31 1.548(7) .
C34 C38 1.369(8) .
C34 C35 1.379(7) .
C35 C36 1.382(5) .
C36 C37 1.350(9) .
C37 N4 1.332(8) .
C38 N4 1.344(5) .
C39 N7 1.344(9) .
C39 C40 1.373(9) .
C40 C41 1.373(6) .
C41 C42 1.379(7) .
C42 C43 1.409(8) .
C42 C44 1.494(5) .
C43 N7 1.344(5) .
C44 C45 1.375(7) .
C44 C49 1.393(6) .
C45 C46 1.400(5) .
C46 C47 1.423(6) .
C46 C54 1.439(7) .
C47 O3 1.305(4) .
C47 C48 1.448(7) .
C48 C49 1.381(5) .
C48 C50 1.537(6) .
C50 C53 1.507(8) .
C50 C51 1.536(7) .
C50 C52 1.542(7) .
C54 N5 1.280(5) .
C55 N5 1.472(5) .
C55 C60 1.522(6) .
C55 C56 1.553(5) .
C56 N6 1.474(5) .
C56 C57 1.512(7) .
C57 C58 1.521(6) .
C58 C59 1.524(5) .
C59 C60 1.521(6) .
C61 N6 1.273(5) .
C61 C62 1.441(6) .
C62 C63 1.385(5) .
C62 C67 1.427(7) .
C63 C64 1.378(6) .
C64 C65 1.409(6) .
C64 C72 1.487(6) .
C65 C66 1.366(6) .
C66 C67 1.455(6) .
C66 C68 1.553(7) .
C67 O4 1.297(5) .
C68 C69 1.518(8) .
C68 C71 1.534(6) .
C68 C70 1.538(7) .
C72 C73 1.379(6) .
C72 C76 1.383(7) .
C73 C74 1.404(6) .
C74 C75 1.378(8) .
C75 N8 1.321(6) .
C76 N8 1.340(5) .
N3 Zn1 2.107(4) 2_546
N8 Zn2 2.108(4) 2_657
